data_7101689
loop_
_publ_author_name
'Armstrong, David R'
'Clegg, William'
'Dale, Sophie H'
'Graham, David V'
'Hevia, Eva'
'Hogg, Lorna M'
'Honeyman, Gordon W'
'Kennedy, Alan R'
'Mulvey, Robert E'

_publ_section_title
;
 Dizincation and dimagnesiation of benzene using alkali-metal-mediated
 metallation.
;
_journal_issue 6
_journal_name_full 'Chemical communications (Cambridge, England)'
_journal_page_first 598
_journal_page_last 600
_journal_paper_doi 10.1039/b613655a
_journal_year 2007
_chemical_formula_moiety 'C54 H108 Mg2 N8 Na2'
_chemical_formula_sum 'C54 H108 Mg2 N8 Na2'
_chemical_formula_weight 964.08
_chemical_name_systematic
;
?
;
_space_group_IT_number 14
_symmetry_cell_setting monoclinic
_symmetry_space_group_name_Hall '-P 2yn'
_symmetry_space_group_name_H-M 'P 1 21/n 1'
_atom_sites_solution_hydrogens geom
_atom_sites_solution_primary direct
_atom_sites_solution_secondary difmap
_audit_creation_method SHELXL-97
_cell_angle_alpha 90.00
_cell_angle_beta 91.458(2)
_cell_angle_gamma 90.00
_cell_formula_units_Z 2
_cell_length_a 8.3042(3)
_cell_length_b 21.9621(8)
_cell_length_c 16.3052(6)
_cell_measurement_reflns_used 5697
_cell_measurement_temperature 123(2)
_cell_measurement_theta_max 25.51
_cell_measurement_theta_min 1.00
_cell_volume 2972.74(19)
_computing_cell_refinement DENZO
_computing_data_collection 'DENZO and COLLECT'
_computing_data_reduction 'DENZO and SCALEPACK'
_computing_molecular_graphics 'Bruker SHELXTL'
_computing_publication_material 'SHELXL97 and local programs'
_computing_structure_refinement SHELXL97
_computing_structure_solution SHEXLS97
_diffrn_ambient_temperature 123(2)
_diffrn_measured_fraction_theta_full 1.000
_diffrn_measured_fraction_theta_max 1.000
_diffrn_measurement_device_type 'Nonius KappaCCD diffractometer'
_diffrn_measurement_method '\f and \w scans'
_diffrn_radiation_monochromator graphite
_diffrn_radiation_source 'fine-focus sealed tube'
_diffrn_radiation_type MoK\a
_diffrn_radiation_wavelength 0.71073
_diffrn_reflns_av_R_equivalents 0.1333
_diffrn_reflns_av_sigmaI/netI 0.1712
_diffrn_reflns_limit_h_max 9
_diffrn_reflns_limit_h_min -9
_diffrn_reflns_limit_k_max 26
_diffrn_reflns_limit_k_min -25
_diffrn_reflns_limit_l_max 19
_diffrn_reflns_limit_l_min -19
_diffrn_reflns_number 61353
_diffrn_reflns_theta_full 25.00
_diffrn_reflns_theta_max 25.00
_diffrn_reflns_theta_min 1.56
_diffrn_standards_interval_count 0
_diffrn_standards_number 0
_exptl_absorpt_coefficient_mu 0.095
_exptl_absorpt_correction_type none
_exptl_crystal_colour colourless
_exptl_crystal_density_diffrn 1.077
_exptl_crystal_density_method 'not measured'
_exptl_crystal_description 'cut needle'
_exptl_crystal_F_000 1068
_exptl_crystal_size_max 0.4
_exptl_crystal_size_mid 0.3
_exptl_crystal_size_min 0.3
_refine_diff_density_max 0.349
_refine_diff_density_min -0.220
_refine_diff_density_rms 0.050
_refine_ls_extinction_method none
_refine_ls_goodness_of_fit_ref 1.008
_refine_ls_hydrogen_treatment constr
_refine_ls_matrix_type full
_refine_ls_number_parameters 310
_refine_ls_number_reflns 5225
_refine_ls_number_restraints 0
_refine_ls_restrained_S_all 1.008
_refine_ls_R_factor_all 0.1944
_refine_ls_R_factor_gt 0.0684
_refine_ls_shift/su_max 0.000
_refine_ls_shift/su_mean 0.000
_refine_ls_structure_factor_coef Fsqd
_refine_ls_weighting_details 'calc w=1/[\s^2^(Fo^2^)+(0.0444P)^2^+1.6733P] where P=(Fo^2^+2Fc^2^)/3'
_refine_ls_weighting_scheme calc
_refine_ls_wR_factor_gt 0.1115
_refine_ls_wR_factor_ref 0.1471
_reflns_number_gt 2367
_reflns_number_total 5225
_reflns_threshold_expression I>2\s(I)
_cod_data_source_file b613655a.txt
_cod_data_source_block dvgrem144reproc_compound_4
_cod_original_sg_symbol_H-M 'P 21/n'
_cod_database_code 7101689

loop_
_symmetry_equiv_pos_as_xyz
'x, y, z'
'-x+1/2, y+1/2, -z+1/2'
'-x, -y, -z'
'x-1/2, -y-1/2, z-1/2'

loop_
_atom_site_label
_atom_site_type_symbol
_atom_site_fract_x
_atom_site_fract_y
_atom_site_fract_z
_atom_site_U_iso_or_equiv
_atom_site_adp_type
_atom_site_occupancy
_atom_site_symmetry_multiplicity
_atom_site_calc_flag
_atom_site_refinement_flags
Na1 Na 0.13417(16) 0.37862(6) 0.40729(8) 0.0357(4) Uani 1 1 d .
Mg1 Mg 0.02628(14) 0.48242(5) 0.27759(7) 0.0324(3) Uani 1 1 d .
C1 C -0.1812(5) 0.56428(18) 0.1703(2) 0.0446(11) Uani 1 1 d .
C2 C -0.2326(5) 0.63075(18) 0.1821(3) 0.0572(13) Uani 1 1 d .
H2A H -0.3368 0.6375 0.1527 0.069 Uiso 1 1 calc R
H2B H -0.2492 0.6382 0.2412 0.069 Uiso 1 1 calc R
C3 C -0.1109(5) 0.67600(18) 0.1514(3) 0.0558(13) Uani 1 1 d .
H3A H -0.1458 0.7179 0.1643 0.067 Uiso 1 1 calc R
H3B H -0.1027 0.6724 0.0912 0.067 Uiso 1 1 calc R
C4 C 0.0518(5) 0.66339(17) 0.1923(3) 0.0454(11) Uani 1 1 d .
H4A H 0.0460 0.6726 0.2516 0.055 Uiso 1 1 calc R
H4B H 0.1331 0.6908 0.1687 0.055 Uiso 1 1 calc R
C5 C 0.1059(5) 0.59721(17) 0.1815(2) 0.0425(11) Uani 1 1 d .
C6 C -0.2067(7) 0.5457(2) 0.0796(3) 0.0870(18) Uani 1 1 d .
H6A H -0.1587 0.5765 0.0443 0.131 Uiso 1 1 calc R
H6B H -0.3223 0.5425 0.0668 0.131 Uiso 1 1 calc R
H6C H -0.1552 0.5062 0.0703 0.131 Uiso 1 1 calc R
C7 C -0.2939(4) 0.52463(19) 0.2188(3) 0.0549(13) Uani 1 1 d .
H7A H -0.2699 0.4816 0.2086 0.082 Uiso 1 1 calc R
H7B H -0.4056 0.5333 0.2018 0.082 Uiso 1 1 calc R
H7C H -0.2791 0.5333 0.2775 0.082 Uiso 1 1 calc R
C8 C 0.1700(6) 0.5901(2) 0.0931(3) 0.0832(17) Uani 1 1 d .
H8A H 0.1989 0.5475 0.0836 0.125 Uiso 1 1 calc R
H8B H 0.2653 0.6159 0.0869 0.125 Uiso 1 1 calc R
H8C H 0.0862 0.6025 0.0531 0.125 Uiso 1 1 calc R
C9 C 0.2492(5) 0.5873(2) 0.2398(3) 0.0693(15) Uani 1 1 d .
H9A H 0.2135 0.5892 0.2966 0.104 Uiso 1 1 calc R
H9B H 0.3298 0.6191 0.2310 0.104 Uiso 1 1 calc R
H9C H 0.2968 0.5473 0.2295 0.104 Uiso 1 1 calc R
C10 C -0.0453(5) 0.34993(17) 0.2340(2) 0.0376(10) Uani 1 1 d .
C11 C 0.0044(5) 0.28263(17) 0.2393(3) 0.0465(12) Uani 1 1 d .
H11A H 0.0219 0.2713 0.2976 0.056 Uiso 1 1 calc R
H11B H -0.0842 0.2571 0.2165 0.056 Uiso 1 1 calc R
C12 C 0.1568(5) 0.26967(18) 0.1929(3) 0.0529(12) Uani 1 1 d .
H12A H 0.1371 0.2768 0.1335 0.063 Uiso 1 1 calc R
H12B H 0.1887 0.2266 0.2007 0.063 Uiso 1 1 calc R
C13 C 0.2909(5) 0.31122(17) 0.2245(2) 0.0451(11) Uani 1 1 d .
H13A H 0.3880 0.3045 0.1917 0.054 Uiso 1 1 calc R
H13B H 0.3184 0.3004 0.2821 0.054 Uiso 1 1 calc R
C14 C 0.2442(4) 0.37896(17) 0.2201(2) 0.0385(10) Uani 1 1 d .
C15 C -0.1807(4) 0.35854(17) 0.2956(2) 0.0435(11) Uani 1 1 d .
H15A H -0.1415 0.3468 0.3505 0.065 Uiso 1 1 calc R
H15B H -0.2728 0.3329 0.2795 0.065 Uiso 1 1 calc R
H15C H -0.2140 0.4013 0.2960 0.065 Uiso 1 1 calc R
C16 C -0.1207(5) 0.36288(19) 0.1477(2) 0.0552(12) Uani 1 1 d .
H16A H -0.1350 0.4069 0.1406 0.083 Uiso 1 1 calc R
H16B H -0.2256 0.3426 0.1425 0.083 Uiso 1 1 calc R
H16C H -0.0493 0.3473 0.1056 0.083 Uiso 1 1 calc R
C17 C 0.3731(4) 0.41441(18) 0.2700(2) 0.0478(12) Uani 1 1 d .
H17A H 0.3446 0.4577 0.2710 0.072 Uiso 1 1 calc R
H17B H 0.4780 0.4094 0.2447 0.072 Uiso 1 1 calc R
H17C H 0.3788 0.3987 0.3263 0.072 Uiso 1 1 calc R
C18 C 0.2548(5) 0.4010(2) 0.1302(2) 0.0612(13) Uani 1 1 d .
H18A H 0.1908 0.3741 0.0943 0.092 Uiso 1 1 calc R
H18B H 0.3675 0.4003 0.1137 0.092 Uiso 1 1 calc R
H18C H 0.2130 0.4427 0.1258 0.092 Uiso 1 1 calc R
C19 C 0.1744(5) 0.28347(18) 0.5610(2) 0.0441(11) Uani 1 1 d .
H19A H 0.2305 0.2470 0.5403 0.053 Uiso 1 1 calc R
H19B H 0.1301 0.2729 0.6150 0.053 Uiso 1 1 calc R
C20 C 0.2964(4) 0.33437(18) 0.5729(2) 0.0410(11) Uani 1 1 d .
H20A H 0.2413 0.3701 0.5964 0.049 Uiso 1 1 calc R
H20B H 0.3799 0.3209 0.6133 0.049 Uiso 1 1 calc R
C21 C -0.0390(5) 0.24213(19) 0.4786(3) 0.0557(12) Uani 1 1 d .
H21A H 0.0371 0.2161 0.4500 0.084 Uiso 1 1 calc R
H21B H -0.1299 0.2521 0.4415 0.084 Uiso 1 1 calc R
H21C H -0.0786 0.2206 0.5267 0.084 Uiso 1 1 calc R
C22 C -0.0736(4) 0.33762(18) 0.5455(2) 0.0478(12) Uani 1 1 d .
H22A H -0.1236 0.3151 0.5901 0.072 Uiso 1 1 calc R
H22B H -0.1569 0.3507 0.5057 0.072 Uiso 1 1 calc R
H22C H -0.0175 0.3734 0.5680 0.072 Uiso 1 1 calc R
C23 C 0.4845(4) 0.40334(18) 0.5190(2) 0.0500(12) Uani 1 1 d .
H23A H 0.4236 0.4369 0.5428 0.075 Uiso 1 1 calc R
H23B H 0.5365 0.4175 0.4692 0.075 Uiso 1 1 calc R
H23C H 0.5668 0.3893 0.5587 0.075 Uiso 1 1 calc R
C24 C 0.4663(4) 0.30312(18) 0.4639(2) 0.0461(11) Uani 1 1 d .
H24A H 0.5395 0.2862 0.5061 0.069 Uiso 1 1 calc R
H24B H 0.5289 0.3180 0.4179 0.069 Uiso 1 1 calc R
H24C H 0.3917 0.2714 0.4444 0.069 Uiso 1 1 calc R
C25 C 0.0132(4) 0.49155(15) 0.4101(2) 0.0284(9) Uani 1 1 d .
C26 C 0.1328(4) 0.51028(15) 0.5484(2) 0.0309(9) Uani 1 1 d .
H26 H 0.2291 0.5175 0.5797 0.037 Uiso 1 1 calc R
C27 C 0.1445(4) 0.50210(15) 0.4641(2) 0.0314(9) Uani 1 1 d .
H27 H 0.2488 0.5038 0.4415 0.038 Uiso 1 1 calc R
N1 N -0.0175(4) 0.55342(13) 0.20386(18) 0.0371(8) Uani 1 1 d .
N2 N 0.0875(3) 0.39156(13) 0.25876(17) 0.0310(8) Uani 1 1 d .
N3 N 0.0420(4) 0.29823(14) 0.50481(19) 0.0382(9) Uani 1 1 d .
N4 N 0.3754(3) 0.35338(14) 0.49853(19) 0.0366(8) Uani 1 1 d .

loop_
_atom_site_aniso_label
_atom_site_aniso_U_11
_atom_site_aniso_U_22
_atom_site_aniso_U_33
_atom_site_aniso_U_23
_atom_site_aniso_U_13
_atom_site_aniso_U_12
Na1 0.0385(8) 0.0353(9) 0.0331(9) 0.0026(7) -0.0023(7) -0.0010(7)
Mg1 0.0353(7) 0.0323(8) 0.0296(8) -0.0007(6) 0.0000(6) -0.0007(6)
C1 0.059(3) 0.034(3) 0.040(3) 0.013(2) -0.010(2) -0.010(2)
C2 0.054(3) 0.045(3) 0.071(3) 0.021(3) -0.019(2) 0.006(2)
C3 0.068(3) 0.030(3) 0.069(3) 0.014(2) -0.016(3) -0.003(2)
C4 0.053(3) 0.032(3) 0.051(3) 0.009(2) -0.007(2) -0.001(2)
C5 0.054(3) 0.028(3) 0.047(3) 0.001(2) 0.012(2) 0.000(2)
C6 0.142(5) 0.067(4) 0.050(3) 0.015(3) -0.027(3) -0.037(3)
C7 0.045(3) 0.051(3) 0.068(3) 0.020(3) -0.011(2) 0.003(2)
C8 0.121(4) 0.053(3) 0.077(4) -0.002(3) 0.050(3) -0.011(3)
C9 0.046(3) 0.045(3) 0.118(4) 0.025(3) 0.005(3) -0.002(2)
C10 0.046(3) 0.036(3) 0.030(2) -0.005(2) -0.008(2) 0.007(2)
C11 0.053(3) 0.034(3) 0.052(3) -0.014(2) -0.008(2) 0.001(2)
C12 0.070(3) 0.039(3) 0.049(3) -0.010(2) -0.012(3) 0.013(2)
C13 0.054(3) 0.041(3) 0.041(3) 0.000(2) 0.006(2) 0.013(2)
C14 0.043(2) 0.038(3) 0.035(3) 0.004(2) 0.007(2) 0.008(2)
C15 0.037(2) 0.036(3) 0.057(3) -0.005(2) -0.008(2) -0.005(2)
C16 0.062(3) 0.057(3) 0.045(3) -0.014(2) -0.016(2) 0.011(2)
C17 0.037(2) 0.041(3) 0.067(3) 0.006(2) 0.013(2) 0.005(2)
C18 0.081(3) 0.062(3) 0.042(3) 0.013(2) 0.023(2) 0.022(3)
C19 0.047(3) 0.044(3) 0.041(3) 0.008(2) 0.006(2) 0.006(2)
C20 0.042(2) 0.046(3) 0.035(3) 0.006(2) -0.002(2) 0.006(2)
C21 0.065(3) 0.044(3) 0.059(3) 0.001(2) 0.004(2) -0.011(3)
C22 0.041(2) 0.051(3) 0.051(3) 0.004(2) 0.005(2) 0.000(2)
C23 0.043(3) 0.050(3) 0.056(3) -0.001(2) -0.011(2) -0.008(2)
C24 0.039(3) 0.049(3) 0.050(3) -0.004(2) -0.002(2) 0.009(2)
C25 0.035(2) 0.020(2) 0.030(2) 0.0003(18) 0.001(2) -0.0021(18)
C26 0.035(2) 0.028(2) 0.029(2) -0.0030(19) -0.0036(19) -0.0017(19)
C27 0.033(2) 0.028(2) 0.033(2) -0.0023(19) 0.0064(19) -0.0002(18)
N1 0.042(2) 0.031(2) 0.039(2) 0.0048(16) 0.0039(17) 0.0003(17)
N2 0.0322(18) 0.0312(19) 0.0294(18) -0.0019(15) 0.0009(15) 0.0014(15)
N3 0.040(2) 0.032(2) 0.043(2) -0.0032(17) -0.0006(18) 0.0009(18)
N4 0.0341(19) 0.035(2) 0.041(2) 0.0026(17) -0.0013(17) 0.0011(17)

loop_
_atom_type_symbol
_atom_type_description
_atom_type_scat_dispersion_real
_atom_type_scat_dispersion_imag
_atom_type_scat_source
Na Na 0.0362 0.0249 'International Tables Vol C Tables 4.2.6.8 and 6.1.1.4'
Mg Mg 0.0486 0.0363 'International Tables Vol C Tables 4.2.6.8 and 6.1.1.4'
C C 0.0033 0.0016 'International Tables Vol C Tables 4.2.6.8 and 6.1.1.4'
N N 0.0061 0.0033 'International Tables Vol C Tables 4.2.6.8 and 6.1.1.4'
H H 0.0000 0.0000 'International Tables Vol C Tables 4.2.6.8 and 6.1.1.4'

loop_
_geom_angle_atom_site_label_1
_geom_angle_atom_site_label_2
_geom_angle_atom_site_label_3
_geom_angle
_geom_angle_site_symmetry_1
_geom_angle_site_symmetry_3
C25 Na1 C27 29.06(10) . .
C25 Na1 N2 81.96(10) . .
C25 Na1 N3 121.37(11) . .
C25 Na1 N4 119.04(12) . .
C27 Na1 N2 102.21(11) . .
C27 Na1 N3 117.93(11) . .
C27 Na1 N4 90.03(11) . .
N2 Na1 N3 131.49(11) . .
N2 Na1 N4 135.08(11) . .
N3 Na1 N4 73.88(10) . .
C25 Mg1 N1 120.88(13) . .
C25 Mg1 N2 104.66(13) . .
N1 Mg1 N2 134.46(13) . .
C2 C1 C6 109.9(3) . .
C2 C1 C7 107.7(3) . .
C2 C1 N1 111.4(3) . .
C6 C1 C7 106.0(3) . .
C6 C1 N1 114.6(4) . .
C7 C1 N1 106.9(3) . .
C1 C2 H2A 108.9 . .
C1 C2 H2B 108.9 . .
C1 C2 C3 113.2(4) . .
H2A C2 H2B 107.8 . .
H2A C2 C3 108.9 . .
H2B C2 C3 108.9 . .
C2 C3 H3A 109.8 . .
C2 C3 H3B 109.8 . .
C2 C3 C4 109.3(3) . .
H3A C3 H3B 108.3 . .
H3A C3 C4 109.8 . .
H3B C3 C4 109.8 . .
C3 C4 H4A 109.1 . .
C3 C4 H4B 109.1 . .
C3 C4 C5 112.5(3) . .
H4A C4 H4B 107.8 . .
H4A C4 C5 109.1 . .
H4B C4 C5 109.1 . .
C4 C5 C8 108.0(3) . .
C4 C5 C9 106.9(3) . .
C4 C5 N1 112.8(3) . .
C8 C5 C9 106.5(4) . .
C8 C5 N1 115.1(3) . .
C9 C5 N1 107.1(3) . .
C1 C6 H6A 109.5 . .
C1 C6 H6B 109.5 . .
C1 C6 H6C 109.5 . .
H6A C6 H6B 109.5 . .
H6A C6 H6C 109.5 . .
H6B C6 H6C 109.5 . .
C1 C7 H7A 109.5 . .
C1 C7 H7B 109.5 . .
C1 C7 H7C 109.5 . .
H7A C7 H7B 109.5 . .
H7A C7 H7C 109.5 . .
H7B C7 H7C 109.5 . .
C5 C8 H8A 109.5 . .
C5 C8 H8B 109.5 . .
C5 C8 H8C 109.5 . .
H8A C8 H8B 109.5 . .
H8A C8 H8C 109.5 . .
H8B C8 H8C 109.5 . .
C5 C9 H9A 109.5 . .
C5 C9 H9B 109.5 . .
C5 C9 H9C 109.5 . .
H9A C9 H9B 109.5 . .
H9A C9 H9C 109.5 . .
H9B C9 H9C 109.5 . .
C11 C10 C15 106.4(3) . .
C11 C10 C16 109.2(3) . .
C11 C10 N2 112.4(3) . .
C15 C10 C16 106.5(3) . .
C15 C10 N2 107.3(3) . .
C16 C10 N2 114.5(3) . .
C10 C11 H11A 109.2 . .
C10 C11 H11B 109.2 . .
C10 C11 C12 112.3(3) . .
H11A C11 H11B 107.9 . .
H11A C11 C12 109.2 . .
H11B C11 C12 109.2 . .
C11 C12 H12A 109.8 . .
C11 C12 H12B 109.8 . .
C11 C12 C13 109.4(3) . .
H12A C12 H12B 108.3 . .
H12A C12 C13 109.8 . .
H12B C12 C13 109.8 . .
C12 C13 H13A 109.1 . .
C12 C13 H13B 109.1 . .
C12 C13 C14 112.5(3) . .
H13A C13 H13B 107.8 . .
H13A C13 C14 109.1 . .
H13B C13 C14 109.1 . .
C13 C14 C17 107.0(3) . .
C13 C14 C18 109.1(3) . .
C13 C14 N2 112.5(3) . .
C17 C14 C18 106.6(3) . .
C17 C14 N2 106.6(3) . .
C18 C14 N2 114.5(3) . .
C10 C15 H15A 109.5 . .
C10 C15 H15B 109.5 . .
C10 C15 H15C 109.5 . .
H15A C15 H15B 109.5 . .
H15A C15 H15C 109.5 . .
H15B C15 H15C 109.5 . .
C10 C16 H16A 109.5 . .
C10 C16 H16B 109.5 . .
C10 C16 H16C 109.5 . .
H16A C16 H16B 109.5 . .
H16A C16 H16C 109.5 . .
H16B C16 H16C 109.5 . .
C14 C17 H17A 109.5 . .
C14 C17 H17B 109.5 . .
C14 C17 H17C 109.5 . .
H17A C17 H17B 109.5 . .
H17A C17 H17C 109.5 . .
H17B C17 H17C 109.5 . .
C14 C18 H18A 109.5 . .
C14 C18 H18B 109.5 . .
C14 C18 H18C 109.5 . .
H18A C18 H18B 109.5 . .
H18A C18 H18C 109.5 . .
H18B C18 H18C 109.5 . .
H19A C19 H19B 107.6 . .
H19A C19 C20 108.7 . .
H19A C19 N3 108.7 . .
H19B C19 C20 108.7 . .
H19B C19 N3 108.7 . .
C20 C19 N3 114.1(3) . .
C19 C20 H20A 108.6 . .
C19 C20 H20B 108.6 . .
C19 C20 N4 114.8(3) . .
H20A C20 H20B 107.6 . .
H20A C20 N4 108.6 . .
H20B C20 N4 108.6 . .
H21A C21 H21B 109.5 . .
H21A C21 H21C 109.5 . .
H21A C21 N3 109.5 . .
H21B C21 H21C 109.5 . .
H21B C21 N3 109.5 . .
H21C C21 N3 109.5 . .
H22A C22 H22B 109.5 . .
H22A C22 H22C 109.5 . .
H22A C22 N3 109.5 . .
H22B C22 H22C 109.5 . .
H22B C22 N3 109.5 . .
H22C C22 N3 109.5 . .
H23A C23 H23B 109.5 . .
H23A C23 H23C 109.5 . .
H23A C23 N4 109.5 . .
H23B C23 H23C 109.5 . .
H23B C23 N4 109.5 . .
H23C C23 N4 109.5 . .
H24A C24 H24B 109.5 . .
H24A C24 H24C 109.5 . .
H24A C24 N4 109.5 . .
H24B C24 H24C 109.5 . .
H24B C24 N4 109.5 . .
H24C C24 N4 109.5 . .
Na1 C25 Mg1 82.49(11) . .
Na1 C25 C26 108.1(2) . 3_566
Na1 C25 C27 83.0(2) . .
Mg1 C25 C26 122.7(3) . 3_566
Mg1 C25 C27 125.5(3) . .
C26 C25 C27 111.7(3) 3_566 .
C25 C26 H26 118.2 3_566 .
C25 C26 C27 123.7(3) 3_566 .
H26 C26 C27 118.2 . .
Na1 C27 C25 67.95(19) . .
Na1 C27 C26 116.0(2) . .
Na1 C27 H27 86.1 . .
C25 C27 C26 124.6(3) . .
C25 C27 H27 117.7 . .
C26 C27 H27 117.7 . .
Mg1 N1 C1 120.2(2) . .
Mg1 N1 C5 123.2(2) . .
C1 N1 C5 116.7(3) . .
Na1 N2 Mg1 89.91(11) . .
Na1 N2 C10 107.1(2) . .
Na1 N2 C14 106.2(2) . .
Mg1 N2 C10 116.7(2) . .
Mg1 N2 C14 117.4(2) . .
C10 N2 C14 115.0(3) . .
Na1 N3 C19 108.6(2) . .
Na1 N3 C21 123.6(2) . .
Na1 N3 C22 94.9(2) . .
C19 N3 C21 109.4(3) . .
C19 N3 C22 109.9(3) . .
C21 N3 C22 109.2(3) . .
Na1 N4 C20 100.8(2) . .
Na1 N4 C23 116.7(2) . .
Na1 N4 C24 110.4(2) . .
C20 N4 C23 108.4(3) . .
C20 N4 C24 110.8(3) . .
C23 N4 C24 109.5(3) . .

loop_
_geom_bond_atom_site_label_1
_geom_bond_atom_site_label_2
_geom_bond_distance
_geom_bond_site_symmetry_2
Na1 C25 2.677(4) .
Na1 C27 2.866(4) .
Na1 N2 2.459(3) .
Na1 N3 2.509(3) .
Na1 N4 2.526(3) .
Mg1 C25 2.176(4) .
Mg1 N1 1.997(3) .
Mg1 N2 2.084(3) .
C1 C2 1.534(5) .
C1 C6 1.544(5) .
C1 C7 1.516(5) .
C1 N1 1.471(5) .
C2 H2A 0.990 .
C2 H2B 0.990 .
C2 C3 1.511(5) .
C3 H3A 0.990 .
C3 H3B 0.990 .
C3 C4 1.516(5) .
C4 H4A 0.990 .
C4 H4B 0.990 .
C4 C5 1.533(5) .
C5 C8 1.558(5) .
C5 C9 1.520(5) .
C5 N1 1.458(4) .
C6 H6A 0.980 .
C6 H6B 0.980 .
C6 H6C 0.980 .
C7 H7A 0.980 .
C7 H7B 0.980 .
C7 H7C 0.980 .
C8 H8A 0.980 .
C8 H8B 0.980 .
C8 H8C 0.980 .
C9 H9A 0.980 .
C9 H9B 0.980 .
C9 H9C 0.980 .
C10 C11 1.536(5) .
C10 C15 1.538(5) .
C10 C16 1.552(5) .
C10 N2 1.480(4) .
C11 H11A 0.990 .
C11 H11B 0.990 .
C11 C12 1.518(5) .
C12 H12A 0.990 .
C12 H12B 0.990 .
C12 C13 1.520(5) .
C13 H13A 0.990 .
C13 H13B 0.990 .
C13 C14 1.539(5) .
C14 C17 1.540(5) .
C14 C18 1.548(5) .
C14 N2 1.486(4) .
C15 H15A 0.980 .
C15 H15B 0.980 .
C15 H15C 0.980 .
C16 H16A 0.980 .
C16 H16B 0.980 .
C16 H16C 0.980 .
C17 H17A 0.980 .
C17 H17B 0.980 .
C17 H17C 0.980 .
C18 H18A 0.980 .
C18 H18B 0.980 .
C18 H18C 0.980 .
C19 H19A 0.990 .
C19 H19B 0.990 .
C19 C20 1.518(5) .
C19 N3 1.450(4) .
C20 H20A 0.990 .
C20 H20B 0.990 .
C20 N4 1.454(4) .
C21 H21A 0.980 .
C21 H21B 0.980 .
C21 H21C 0.980 .
C21 N3 1.463(4) .
C22 H22A 0.980 .
C22 H22B 0.980 .
C22 H22C 0.980 .
C22 N3 1.464(4) .
C23 H23A 0.980 .
C23 H23B 0.980 .
C23 H23C 0.980 .
C23 N4 1.456(4) .
C24 H24A 0.980 .
C24 H24B 0.980 .
C24 H24C 0.980 .
C24 N4 1.459(4) .
C25 C26 1.404(5) 3_566
C25 C27 1.403(5) .
C26 C25 1.404(5) 3_566
C26 H26 0.950 .
C26 C27 1.393(5) .
C27 H27 0.950 .
